data_2202470
loop_
_publ_author_name
'K. Umadevi'
'K. Anitha'
'B. Sridhar'
'N. Srinivasan'
'R. K. Rajaram'

_publ_section_title
;
 <small>L</small>-Aspartic acid monohydrate
;
_journal_issue 7
_journal_name_full 'Acta Crystallographica Section E'
_journal_page_first o1073
_journal_page_last o1075
_journal_paper_doi 10.1107/S1600536803014041
_journal_volume 59
_journal_year 2003
_chemical_formula_iupac 'C4 H7 N O4, H2 O'
_chemical_formula_moiety 'C4 H7 N O4, H2 O'
_chemical_formula_sum 'C4 H9 N O5'
_chemical_formula_weight 151.12
_chemical_name_common 'L-aspartic acid monohydrate'
_chemical_name_systematic 'L-aspartic acid monohydrate'
_space_group_IT_number 19
_symmetry_cell_setting orthorhombic
_symmetry_space_group_name_Hall 'P 2ac 2ab'
_symmetry_space_group_name_H-M 'P 21 21 21'
_atom_sites_solution_hydrogens geom
_atom_sites_solution_primary direct
_atom_sites_solution_secondary difmap
_audit_creation_method SHELXL-97
_cell_angle_alpha 90.00
_cell_angle_beta 90.00
_cell_angle_gamma 90.00
_cell_formula_units_Z 4
_cell_length_a 5.587(4)
_cell_length_b 9.822(5)
_cell_length_c 11.813(9)
_cell_measurement_reflns_used 25
_cell_measurement_temperature 293(2)
_cell_measurement_theta_max 13.8
_cell_measurement_theta_min 8.0
_cell_volume 648.2(8)
_computing_cell_refinement 'CAD-4 Software'
_computing_data_collection 'CAD-4 Software (Enraf-Nonius, 1989)'
_computing_data_reduction 'CAD-4 Software'
_computing_molecular_graphics 'PLATON (Spek, 1999)'
_computing_publication_material SHELXL97
_computing_structure_refinement 'SHELXL97 (Sheldrick, 1997)'
_computing_structure_solution 'SHELXS97 (Sheldrick, 1997)'
_diffrn_ambient_temperature 293(2)
_diffrn_measured_fraction_theta_full 0.996
_diffrn_measured_fraction_theta_max 0.996
_diffrn_measurement_device_type 'Enraf-Nonius CAD-4'
_diffrn_measurement_method \w-2\q
_diffrn_radiation_monochromator graphite
_diffrn_radiation_source 'fine-focus sealed tube'
_diffrn_radiation_type MoK\a
_diffrn_radiation_wavelength 0.70165
_diffrn_reflns_av_R_equivalents 0.0854
_diffrn_reflns_av_sigmaI/netI 0.0288
_diffrn_reflns_limit_h_max 6
_diffrn_reflns_limit_h_min 0
_diffrn_reflns_limit_k_max 11
_diffrn_reflns_limit_k_min 0
_diffrn_reflns_limit_l_max 14
_diffrn_reflns_limit_l_min -14
_diffrn_reflns_number 1318
_diffrn_reflns_theta_full 24.63
_diffrn_reflns_theta_max 24.63
_diffrn_reflns_theta_min 2.66
_diffrn_standards_decay_% none
_diffrn_standards_interval_time 60
_diffrn_standards_number 3
_exptl_absorpt_coefficient_mu 0.144
_exptl_absorpt_correction_T_max 0.958
_exptl_absorpt_correction_T_min 0.958
_exptl_absorpt_correction_type '\y scan'
_exptl_absorpt_process_details '(North et al., 1968)'
_exptl_crystal_colour colorless
_exptl_crystal_density_diffrn 1.548
_exptl_crystal_density_meas 1.54
_exptl_crystal_density_method 'Flotation in a mixture of carbon tetrachloride and xylene'
_exptl_crystal_description block
_exptl_crystal_F_000 320
_exptl_crystal_size_max 0.3
_exptl_crystal_size_mid 0.3
_exptl_crystal_size_min 0.3
_refine_diff_density_max 0.333
_refine_diff_density_min -0.542
_refine_ls_extinction_method none
_refine_ls_goodness_of_fit_ref 1.057
_refine_ls_hydrogen_treatment mixed
_refine_ls_matrix_type full
_refine_ls_number_parameters 93
_refine_ls_number_reflns 1132
_refine_ls_number_restraints 0
_refine_ls_restrained_S_all 1.057
_refine_ls_R_factor_all 0.0626
_refine_ls_R_factor_gt 0.0613
_refine_ls_shift/su_max <0.001
_refine_ls_shift/su_mean 0.000
_refine_ls_structure_factor_coef Fsqd
_refine_ls_weighting_details 'calc w = 1/[\s^2^(Fo^2^)+(0.1360P)^2^+0.3381P] where P = (Fo^2^+2Fc^2^)/3'
_refine_ls_weighting_scheme calc
_refine_ls_wR_factor_gt 0.1711
_refine_ls_wR_factor_ref 0.1734
_reflns_number_gt 1091
_reflns_number_total 1132
_reflns_threshold_expression I>2\s(I)
_cod_data_source_file ci6237.cif
_cod_data_source_block I
_cod_depositor_comments
;
The following automatic conversions were performed:
'_symmetry_cell_setting' value 'Orthorhombic' changed to 'orthorhombic'
according to '/home/saulius/struct/CIF-dictionaries/cif_core.dic'
dictionary named 'cif_core.dic' version 2.4.1 from 2010-06-29.

Automatic conversion script
Id: cif_fix_enum 1527 2010-12-29 10:47:43Z saulius 

The following automatic conversions were performed:

'_symmetry_cell_setting' value 'Orthorhombic' changed to
'orthorhombic' according to
/home/saulius/struct/CIF-dictionaries/cif_core.dic dictionary named
'cif_core.dic' version 2.4.1 from 2010-06-29.

Automatic conversion script
Id: cif_fix_values 1715 2011-07-08 13:25:40Z adriana 
;
_cod_database_code 2202470
_cod_database_fobs_code 2202470

loop_
_symmetry_equiv_pos_as_xyz
'x, y, z'
'-x+1/2, -y, z+1/2'
'x+1/2, -y+1/2, -z'
'-x, y+1/2, -z+1/2'

loop_
_atom_site_label
_atom_site_fract_x
_atom_site_fract_y
_atom_site_fract_z
_atom_site_U_iso_or_equiv
_atom_site_adp_type
_atom_site_calc_flag
_atom_site_refinement_flags
_atom_site_occupancy
_atom_site_disorder_assembly
_atom_site_disorder_group
_atom_site_type_symbol
O1 0.8829(4) 0.1742(2) -0.00394(19) 0.0281(6) Uani d . 1 . . O
O2 0.9943(4) -0.0435(2) 0.0011(2) 0.0322(6) Uani d . 1 . . O
C1 0.8759(5) 0.0573(3) 0.0356(2) 0.0211(7) Uani d . 1 . . C
C2 0.6928(5) 0.0265(3) 0.1294(2) 0.0204(7) Uani d . 1 . . C
H2 0.5635 -0.0266 0.0948 0.025 Uiso calc R 1 . . H
N1 0.5849(5) 0.1570(3) 0.1709(2) 0.0225(6) Uani d . 1 . . N
H1A 0.5289 0.2043 0.1123 0.034 Uiso calc R 1 . . H
H1B 0.6961 0.2057 0.2066 0.034 Uiso calc R 1 . . H
H1C 0.4656 0.1386 0.2184 0.034 Uiso calc R 1 . . H
C3 0.7905(5) -0.0570(3) 0.2273(3) 0.0236(7) Uani d . 1 . . C
H3A 0.8240 -0.1484 0.2008 0.028 Uiso calc R 1 . . H
H3B 0.6686 -0.0634 0.2855 0.028 Uiso calc R 1 . . H
C4 1.0170(6) 0.0020(3) 0.2793(3) 0.0215(7) Uani d . 1 . . C
O3 1.1118(4) 0.1059(2) 0.2390(2) 0.0301(6) Uani d . 1 . . O
O4 1.1037(5) -0.0630(3) 0.3683(2) 0.0451(7) Uani d . 1 . . O
H4 1.2247 -0.0242 0.3907 0.068 Uiso calc R 1 . . H
O11 0.3015(6) 0.7701(3) 0.1132(2) 0.0430(7) Uani d . 1 . . O
H11 0.2037 0.8162 0.0855 0.037(11) Uiso d . 1 . . H
H12 0.3390 0.7142 0.0674 0.072(19) Uiso d . 1 . . H

loop_
_atom_site_aniso_label
_atom_site_aniso_U_11
_atom_site_aniso_U_22
_atom_site_aniso_U_33
_atom_site_aniso_U_12
_atom_site_aniso_U_13
_atom_site_aniso_U_23
O1 0.0359(11) 0.0217(11) 0.0268(11) -0.0021(9) 0.0069(10) 0.0077(10)
O2 0.0363(12) 0.0256(11) 0.0348(12) 0.0058(10) 0.0098(11) -0.0020(10)
C1 0.0208(14) 0.0244(14) 0.0179(13) -0.0016(11) 0.0004(11) 0.0007(12)
C2 0.0206(14) 0.0162(14) 0.0246(15) -0.0016(12) 0.0014(12) -0.0001(11)
N1 0.0232(12) 0.0187(12) 0.0256(13) 0.0034(10) 0.0022(10) 0.0019(10)
C3 0.0257(15) 0.0171(14) 0.0280(15) -0.0026(12) 0.0053(13) 0.0077(12)
C4 0.0220(13) 0.0180(14) 0.0244(14) 0.0025(11) 0.0054(12) 0.0027(12)
O3 0.0275(11) 0.0237(12) 0.0391(12) -0.0059(9) -0.0041(10) 0.0068(10)
O4 0.0454(16) 0.0453(16) 0.0445(14) -0.0009(14) -0.0070(14) 0.0067(13)
O11 0.0516(16) 0.0395(14) 0.0380(14) 0.0107(13) -0.0034(13) -0.0022(12)

loop_
_atom_type_symbol
_atom_type_description
_atom_type_scat_dispersion_real
_atom_type_scat_dispersion_imag
_atom_type_scat_source
C C 0.0033 0.0016 'International Tables Vol C Tables 4.2.6.8 and 6.1.1.4'
H H 0.0000 0.0000 'International Tables Vol C Tables 4.2.6.8 and 6.1.1.4'
N N 0.0061 0.0033 'International Tables Vol C Tables 4.2.6.8 and 6.1.1.4'
O O 0.0106 0.0060 'International Tables Vol C Tables 4.2.6.8 and 6.1.1.4'

loop_
_geom_angle_atom_site_label_1
_geom_angle_atom_site_label_2
_geom_angle_atom_site_label_3
_geom_angle
_geom_angle_publ_flag
O1 C1 O2 126.2(3) y
O1 C1 C2 118.3(3) y
O2 C1 C2 115.3(3) y
N1 C2 C3 110.9(2) ?
N1 C2 C1 109.5(2) ?
C3 C2 C1 114.6(2) ?
N1 C2 H2 107.2 ?
C3 C2 H2 107.2 ?
C1 C2 H2 107.2 ?
C2 N1 H1A 109.5 ?
C2 N1 H1B 109.5 ?
H1A N1 H1B 109.5 ?
C2 N1 H1C 109.5 ?
H1A N1 H1C 109.5 ?
H1B N1 H1C 109.5 ?
C2 C3 C4 113.6(2) ?
C2 C3 H3A 108.8 ?
C4 C3 H3A 108.8 ?
C2 C3 H3B 108.8 ?
C4 C3 H3B 108.8 ?
H3A C3 H3B 107.7 ?
O3 C4 O4 123.0(3) ?
O3 C4 C3 120.8(3) ?
O4 C4 C3 116.2(3) ?
C4 O4 H4 109.5 ?
H11 O11 H12 107.5 ?

loop_
_geom_bond_atom_site_label_1
_geom_bond_atom_site_label_2
_geom_bond_site_symmetry_2
_geom_bond_distance
_geom_bond_publ_flag
O1 C1 . 1.240(4) y
O2 C1 . 1.259(4) y
C1 C2 . 1.538(4) ?
C2 N1 . 1.499(3) ?
C2 C3 . 1.519(4) ?
C2 H2 . 0.98 ?
N1 H1A . 0.89 ?
N1 H1B . 0.89 ?
N1 H1C . 0.89 ?
C3 C4 . 1.522(5) ?
C3 H3A . 0.97 ?
C3 H3B . 0.97 ?
C4 O3 . 1.244(4) y
C4 O4 . 1.322(4) y
O4 H4 . 0.82 ?
O11 H11 . 0.78 ?
O11 H12 . 0.80 ?

loop_
_geom_hbond_atom_site_label_D
_geom_hbond_atom_site_label_H
_geom_hbond_atom_site_label_A
_geom_hbond_site_symmetry_A
_geom_hbond_distance_DH
_geom_hbond_distance_HA
_geom_hbond_distance_DA
_geom_hbond_angle_DHA
N1 H1A O1 3_455 0.89 1.93 2.813(4) 171
N1 H1C O3 1_455 0.89 2.02 2.809(4) 147
O4 H4 O2 2_755 0.82 2.15 2.933(4) 161
N1 H1B O11 4_645 0.89 2.22 2.854(4) 128
O11 H11 O2 1_465 0.78 2.06 2.837(4) 170
O11 H12 O2 3_455 0.80 2.05 2.817(4) 160
N1 H1B O3 . 0.89 2.55 3.093(4) 120

loop_
_geom_torsion_atom_site_label_1
_geom_torsion_atom_site_label_2
_geom_torsion_atom_site_label_3
_geom_torsion_atom_site_label_4
_geom_torsion
_geom_torsion_publ_flag
O1 C1 C2 N1 -10.8(4) y
O2 C1 C2 N1 173.9(3) y
O1 C1 C2 C3 -136.2(3) y
O2 C1 C2 C3 48.5(3) y
N1 C2 C3 C4 -71.9(3) y
C1 C2 C3 C4 52.8(3) y
C2 C3 C4 O3 -2.9(4) y
C2 C3 C4 O4 177.0(3) y

loop_
_cod_related_entry_id
_cod_related_entry_database
_cod_related_entry_code
1 ChemSpider 21112232
